data_2207168
loop_
_publ_author_name
'Meng, Xiang-Gao'
'Wu, An-Xin'

_publ_section_title
;
 Ethyl 3-oxo-3-(3,4,5-trimethoxyphenyl)propanoate
;
_journal_coeditor_code CF6459
_journal_issue 11
_journal_name_full 'Acta Crystallographica Section E'
_journal_page_first o3611
_journal_page_last o3612
_journal_paper_doi 10.1107/S1600536805031387
_journal_volume 61
_journal_year 2005
_chemical_formula_iupac 'C14 H18 O6'
_chemical_formula_moiety 'C14 H18 O6'
_chemical_formula_sum 'C14 H18 O6'
_chemical_formula_weight 282.28
_chemical_name_systematic
;
Ethyl 3-oxo-3-(3,4,5-trimethoxyphenyl)propanoate
;
_space_group_IT_number 14
_symmetry_cell_setting monoclinic
_symmetry_space_group_name_Hall '-P 2ybc'
_symmetry_space_group_name_H-M 'P 1 21/c 1'
_atom_sites_solution_hydrogens geom
_atom_sites_solution_primary direct
_atom_sites_solution_secondary difmap
_audit_creation_method SHELXL-97
_cell_angle_alpha 90.00
_cell_angle_beta 100.734(2)
_cell_angle_gamma 90.00
_cell_formula_units_Z 4
_cell_length_a 9.7267(13)
_cell_length_b 16.584(2)
_cell_length_c 9.0476(12)
_cell_measurement_reflns_used 1675
_cell_measurement_temperature 292(2)
_cell_measurement_theta_max 22.28
_cell_measurement_theta_min 2.46
_cell_volume 1433.9(3)
_computing_cell_refinement 'SAINT (Bruker, 2001)'
_computing_data_collection 'SMART (Bruker, 2001)'
_computing_data_reduction SAINT
_computing_molecular_graphics 'PLATON (Spek, 2003)'
_computing_publication_material PLATON
_computing_structure_refinement 'SHELXL97 (Sheldrick, 1997)'
_computing_structure_solution 'SHELXS97 (Sheldrick, 1997)'
_diffrn_ambient_temperature 292(2)
_diffrn_measured_fraction_theta_full 0.997
_diffrn_measured_fraction_theta_max 0.997
_diffrn_measurement_device_type 'Bruker SMART APEX CCD area-detector'
_diffrn_measurement_method \w
_diffrn_radiation_monochromator graphite
_diffrn_radiation_source 'fine focus sealed Siemens Mo tube'
_diffrn_radiation_type 'Mo K\a'
_diffrn_radiation_wavelength 0.71073
_diffrn_reflns_av_R_equivalents 0.0294
_diffrn_reflns_av_sigmaI/netI 0.0356
_diffrn_reflns_limit_h_max 11
_diffrn_reflns_limit_h_min -10
_diffrn_reflns_limit_k_max 19
_diffrn_reflns_limit_k_min -16
_diffrn_reflns_limit_l_max 10
_diffrn_reflns_limit_l_min -10
_diffrn_reflns_number 7110
_diffrn_reflns_theta_full 25.00
_diffrn_reflns_theta_max 25.00
_diffrn_reflns_theta_min 2.13
_diffrn_standards_number 0
_exptl_absorpt_coefficient_mu 0.102
_exptl_absorpt_correction_T_max 0.9898
_exptl_absorpt_correction_T_min 0.9699
_exptl_absorpt_correction_type multi-scan
_exptl_absorpt_process_details '(SADABS; Sheldrick, 2001)'
_exptl_crystal_colour colorless
_exptl_crystal_density_diffrn 1.308
_exptl_crystal_density_method 'not measured'
_exptl_crystal_description block
_exptl_crystal_F_000 600
_exptl_crystal_size_max 0.30
_exptl_crystal_size_mid 0.20
_exptl_crystal_size_min 0.15
_refine_diff_density_max 0.371
_refine_diff_density_min -0.218
_refine_ls_extinction_method none
_refine_ls_goodness_of_fit_ref 1.028
_refine_ls_hydrogen_treatment constr
_refine_ls_matrix_type full
_refine_ls_number_parameters 185
_refine_ls_number_reflns 2522
_refine_ls_number_restraints 0
_refine_ls_restrained_S_all 1.028
_refine_ls_R_factor_all 0.0801
_refine_ls_R_factor_gt 0.0574
_refine_ls_shift/su_max 0.000
_refine_ls_shift/su_mean 0.000
_refine_ls_structure_factor_coef Fsqd
_refine_ls_weighting_details 'calc w = 1/[\s^2^(Fo^2^)+(0.0853P)^2^+0.459P] where P = (Fo^2^+2Fc^2^)/3'
_refine_ls_weighting_scheme calc
_refine_ls_wR_factor_gt 0.1506
_refine_ls_wR_factor_ref 0.1681
_reflns_number_gt 1815
_reflns_number_total 2522
_reflns_threshold_expression I>2\s(I)
_cod_data_source_file cf6459.cif
_cod_data_source_block I
_cod_depositor_comments
;
The following automatic conversions were performed:
'_symmetry_cell_setting' value 'Monoclinic' changed to 'monoclinic'
according to '/home/saulius/struct/CIF-dictionaries/cif_core.dic'
dictionary named 'cif_core.dic' version 2.4.1 from 2010-06-29.

Automatic conversion script
Id: cif_fix_enum 1527 2010-12-29 10:47:43Z saulius 

The following automatic conversions were performed:

'_symmetry_cell_setting' value 'Monoclinic' changed to 'monoclinic'
according to /home/saulius/struct/CIF-dictionaries/cif_core.dic
dictionary named 'cif_core.dic' version 2.4.1 from 2010-06-29.

Automatic conversion script
Id: cif_fix_values 1715 2011-07-08 13:25:40Z adriana 
;
_cod_original_sg_symbol_H-M 'P 21/c'
_cod_database_code 2207168
_cod_database_fobs_code 2207168

loop_
_symmetry_equiv_pos_as_xyz
'x, y, z'
'-x, y+1/2, -z+1/2'
'-x, -y, -z'
'x, -y-1/2, z-1/2'

loop_
_atom_site_label
_atom_site_fract_x
_atom_site_fract_y
_atom_site_fract_z
_atom_site_U_iso_or_equiv
_atom_site_adp_type
_atom_site_calc_flag
_atom_site_refinement_flags
_atom_site_occupancy
_atom_site_type_symbol
C1 0.5492(4) 0.1173(2) 0.5019(3) 0.0871(12) Uani d . 1 C
H1A 0.5413 0.1739 0.4794 0.131 Uiso calc R 1 H
H1B 0.5742 0.1099 0.6088 0.131 Uiso calc R 1 H
H1C 0.4612 0.0913 0.4652 0.131 Uiso calc R 1 H
C2 0.8408(3) -0.05167(19) 0.3938(4) 0.0765(10) Uani d . 1 C
H2A 0.7612 -0.0830 0.3482 0.115 Uiso calc R 1 H
H2B 0.8284 -0.0337 0.4912 0.115 Uiso calc R 1 H
H2C 0.9237 -0.0842 0.4040 0.115 Uiso calc R 1 H
C3 0.8303(3) 0.0092(2) -0.1500(3) 0.0694(9) Uani d . 1 C
H3A 0.7442 -0.0127 -0.2045 0.104 Uiso calc R 1 H
H3B 0.9074 -0.0220 -0.1712 0.104 Uiso calc R 1 H
H3C 0.8398 0.0641 -0.1802 0.104 Uiso calc R 1 H
C4 0.5210(2) 0.12239(14) 0.1877(3) 0.0432(6) Uani d . 1 C
H4 0.4512 0.1465 0.2301 0.052 Uiso calc R 1 H
C5 0.6329(3) 0.08419(15) 0.2788(3) 0.0455(6) Uani d . 1 C
C6 0.7358(2) 0.04641(14) 0.2154(3) 0.0441(6) Uani d . 1 C
C7 0.7257(2) 0.04633(14) 0.0596(3) 0.0429(6) Uani d . 1 C
C8 0.6155(2) 0.08563(14) -0.0309(3) 0.0424(6) Uani d . 1 C
H8 0.6092 0.0862 -0.1347 0.051 Uiso calc R 1 H
C9 0.5141(2) 0.12430(13) 0.0337(3) 0.0382(6) Uani d . 1 C
C10 0.4018(2) 0.16849(14) -0.0698(3) 0.0419(6) Uani d . 1 C
C11 0.2800(3) 0.20149(17) -0.0064(3) 0.0522(7) Uani d . 1 C
H11A 0.2238 0.1569 0.0183 0.063 Uiso calc R 1 H
H11B 0.3157 0.2304 0.0860 0.063 Uiso calc R 1 H
C12 0.1895(3) 0.25673(16) -0.1130(3) 0.0477(6) Uani d . 1 C
C13 -0.0356(4) 0.2807(2) -0.2562(5) 0.0984(13) Uani d . 1 C
H13A -0.0565 0.3276 -0.2002 0.118 Uiso calc R 1 H
H13B 0.0060 0.2991 -0.3397 0.118 Uiso calc R 1 H
C14 -0.1593(5) 0.2379(3) -0.3108(6) 0.134(2) Uani d . 1 C
H14A -0.1379 0.1914 -0.3654 0.200 Uiso calc R 1 H
H14B -0.2232 0.2721 -0.3764 0.200 Uiso calc R 1 H
H14C -0.2014 0.2212 -0.2279 0.200 Uiso calc R 1 H
O1 0.6534(2) 0.08312(13) 0.43187(19) 0.0650(6) Uani d . 1 O
O2 0.85441(18) 0.01584(12) 0.3022(2) 0.0613(6) Uani d . 1 O
O3 0.82925(19) 0.00644(12) 0.0074(2) 0.0622(6) Uani d . 1 O
O4 0.4069(2) 0.17741(12) -0.20142(19) 0.0619(6) Uani d . 1 O
O5 0.2257(2) 0.32106(12) -0.1524(2) 0.0654(6) Uani d . 1 O
O6 0.0627(2) 0.22794(12) -0.1580(3) 0.0776(7) Uani d . 1 O

loop_
_atom_site_aniso_label
_atom_site_aniso_U_11
_atom_site_aniso_U_22
_atom_site_aniso_U_33
_atom_site_aniso_U_12
_atom_site_aniso_U_13
_atom_site_aniso_U_23
C1 0.079(2) 0.143(3) 0.0392(17) 0.037(2) 0.0119(16) 0.0035(19)
C2 0.074(2) 0.0617(19) 0.082(2) 0.0054(16) -0.0138(17) 0.0212(17)
C3 0.0687(19) 0.087(2) 0.0577(19) 0.0215(16) 0.0260(15) 0.0013(16)
C4 0.0389(13) 0.0524(14) 0.0381(13) 0.0042(11) 0.0063(10) 0.0006(11)
C5 0.0451(14) 0.0571(15) 0.0321(13) 0.0015(11) 0.0016(10) 0.0037(11)
C6 0.0369(13) 0.0466(14) 0.0469(15) 0.0023(11) 0.0024(10) 0.0076(11)
C7 0.0392(13) 0.0439(14) 0.0461(15) 0.0024(11) 0.0094(10) 0.0010(11)
C8 0.0450(14) 0.0464(14) 0.0360(13) 0.0001(11) 0.0079(10) 0.0000(10)
C9 0.0386(12) 0.0387(13) 0.0362(13) -0.0012(10) 0.0038(10) -0.0007(10)
C10 0.0442(14) 0.0442(14) 0.0356(14) -0.0004(10) 0.0029(10) -0.0017(10)
C11 0.0460(15) 0.0651(17) 0.0454(15) 0.0106(12) 0.0085(12) 0.0095(12)
C12 0.0461(15) 0.0527(16) 0.0438(15) 0.0075(12) 0.0073(11) 0.0004(12)
C13 0.063(2) 0.073(2) 0.142(4) 0.0135(18) -0.023(2) 0.026(2)
C14 0.091(3) 0.095(3) 0.185(5) 0.010(2) -0.050(3) 0.018(3)
O1 0.0619(12) 0.0964(15) 0.0349(10) 0.0258(10) 0.0045(8) 0.0070(9)
O2 0.0426(10) 0.0785(13) 0.0604(12) 0.0119(9) 0.0032(9) 0.0252(10)
O3 0.0558(11) 0.0774(13) 0.0557(12) 0.0247(10) 0.0164(9) 0.0048(10)
O4 0.0704(13) 0.0794(14) 0.0350(11) 0.0252(10) 0.0076(9) 0.0062(9)
O5 0.0674(13) 0.0569(12) 0.0699(14) 0.0065(10) 0.0074(10) 0.0118(10)
O6 0.0506(12) 0.0629(13) 0.1088(18) 0.0064(10) -0.0125(11) 0.0190(12)

loop_
_atom_type_symbol
_atom_type_description
_atom_type_scat_dispersion_real
_atom_type_scat_dispersion_imag
_atom_type_scat_source
C C 0.0033 0.0016 'International Tables Vol C Tables 4.2.6.8 and 6.1.1.4'
H H 0.0000 0.0000 'International Tables Vol C Tables 4.2.6.8 and 6.1.1.4'
O O 0.0106 0.0060 'International Tables Vol C Tables 4.2.6.8 and 6.1.1.4'

loop_
_geom_angle_atom_site_label_1
_geom_angle_atom_site_label_2
_geom_angle_atom_site_label_3
_geom_angle
O1 C1 H1A 109.5
O1 C1 H1B 109.5
H1A C1 H1B 109.5
O1 C1 H1C 109.5
H1A C1 H1C 109.5
H1B C1 H1C 109.5
O2 C2 H2A 109.5
O2 C2 H2B 109.5
H2A C2 H2B 109.5
O2 C2 H2C 109.5
H2A C2 H2C 109.5
H2B C2 H2C 109.5
O3 C3 H3A 109.5
O3 C3 H3B 109.5
H3A C3 H3B 109.5
O3 C3 H3C 109.5
H3A C3 H3C 109.5
H3B C3 H3C 109.5
C9 C4 C5 119.6(2)
C9 C4 H4 120.2
C5 C4 H4 120.2
O1 C5 C4 124.0(2)
O1 C5 C6 115.6(2)
C4 C5 C6 120.3(2)
O2 C6 C5 121.7(2)
O2 C6 C7 118.3(2)
C5 C6 C7 119.7(2)
O3 C7 C8 124.4(2)
O3 C7 C6 115.7(2)
C8 C7 C6 119.9(2)
C7 C8 C9 120.0(2)
C7 C8 H8 120.0
C9 C8 H8 120.0
C4 C9 C8 120.4(2)
C4 C9 C10 122.4(2)
C8 C9 C10 117.1(2)
O4 C10 C9 121.2(2)
O4 C10 C11 120.5(2)
C9 C10 C11 118.3(2)
C12 C11 C10 112.8(2)
C12 C11 H11A 109.0
C10 C11 H11A 109.0
C12 C11 H11B 109.0
C10 C11 H11B 109.0
H11A C11 H11B 107.8
O5 C12 O6 122.8(2)
O5 C12 C11 124.6(2)
O6 C12 C11 112.6(2)
C14 C13 O6 109.3(3)
C14 C13 H13A 109.8
O6 C13 H13A 109.8
C14 C13 H13B 109.8
O6 C13 H13B 109.8
H13A C13 H13B 108.3
C13 C14 H14A 109.5
C13 C14 H14B 109.5
H14A C14 H14B 109.5
C13 C14 H14C 109.5
H14A C14 H14C 109.5
H14B C14 H14C 109.5
C5 O1 C1 118.0(2)
C6 O2 C2 118.0(2)
C7 O3 C3 118.3(2)
C12 O6 C13 116.0(2)

loop_
_geom_bond_atom_site_label_1
_geom_bond_atom_site_label_2
_geom_bond_distance
C1 O1 1.410(4)
C1 H1A 0.960
C1 H1B 0.960
C1 H1C 0.960
C2 O2 1.413(3)
C2 H2A 0.960
C2 H2B 0.960
C2 H2C 0.960
C3 O3 1.427(3)
C3 H3A 0.960
C3 H3B 0.960
C3 H3C 0.960
C4 C9 1.383(3)
C4 C5 1.389(3)
C4 H4 0.930
C5 O1 1.362(3)
C5 C6 1.392(4)
C6 O2 1.367(3)
C6 C7 1.395(3)
C7 O3 1.361(3)
C7 C8 1.384(3)
C8 C9 1.393(3)
C8 H8 0.930
C9 C10 1.492(3)
C10 O4 1.210(3)
C10 C11 1.511(3)
C11 C12 1.493(4)
C11 H11A 0.970
C11 H11B 0.970
C12 O5 1.198(3)
C12 O6 1.314(3)
C13 C14 1.406(5)
C13 O6 1.467(4)
C13 H13A 0.970
C13 H13B 0.970
C14 H14A 0.960
C14 H14B 0.960
C14 H14C 0.960

loop_
_geom_hbond_atom_site_label_D
_geom_hbond_atom_site_label_H
_geom_hbond_atom_site_label_A
_geom_hbond_site_symmetry_A
_geom_hbond_distance_DH
_geom_hbond_distance_HA
_geom_hbond_distance_DA
_geom_hbond_angle_DHA
_geom_hbond_publ_flag
C11 H11B O4 4_566 0.97 2.49 3.450(3) 172 yes
C2 H2A O4 3_655 0.96 2.47 3.409(4) 168 yes
C14 H14B Cg1 4_454 0.96 2.80 3.6000(10) 141 yes

loop_
_geom_torsion_atom_site_label_1
_geom_torsion_atom_site_label_2
_geom_torsion_atom_site_label_3
_geom_torsion_atom_site_label_4
_geom_torsion
_geom_torsion_publ_flag
C9 C4 C5 O1 176.0(2) ?
C9 C4 C5 C6 -1.5(4) ?
O1 C5 C6 O2 -4.7(4) ?
C4 C5 C6 O2 172.9(2) ?
O1 C5 C6 C7 -178.3(2) ?
C4 C5 C6 C7 -0.6(4) ?
O2 C6 C7 O3 7.7(3) ?
C5 C6 C7 O3 -178.6(2) ?
O2 C6 C7 C8 -172.0(2) ?
C5 C6 C7 C8 1.7(4) ?
O3 C7 C8 C9 179.5(2) ?
C6 C7 C8 C9 -0.8(4) ?
C5 C4 C9 C8 2.4(3) ?
C5 C4 C9 C10 -176.2(2) ?
C7 C8 C9 C4 -1.3(3) ?
C7 C8 C9 C10 177.4(2) ?
C4 C9 C10 O4 171.1(2) ?
C8 C9 C10 O4 -7.5(3) ?
C4 C9 C10 C11 -9.4(3) ?
C8 C9 C10 C11 172.0(2) ?
O4 C10 C11 C12 -11.0(4) ?
C9 C10 C11 C12 169.5(2) ?
C10 C11 C12 O5 -66.3(3) ?
C10 C11 C12 O6 114.9(3) ?
C4 C5 O1 C1 5.3(4) yes
C6 C5 O1 C1 -177.2(3) yes
C5 C6 O2 C2 67.8(3) yes
C7 C6 O2 C2 -118.6(3) yes
C8 C7 O3 C3 4.1(4) yes
C6 C7 O3 C3 -175.5(2) yes
O5 C12 O6 C13 -2.3(4) ?
C11 C12 O6 C13 176.5(3) ?
C14 C13 O6 C12 172.2(4) ?

loop_
_cod_related_entry_id
_cod_related_entry_database
_cod_related_entry_code
1 ChemSpider 68915
